data_7227039
loop_
_publ_author_name
'Ashizawa, Minoru'
'Hasegawa, Tsukasa'
'Kawauchi, Susumu'
'Masunaga, Hiroyasu'
'Hikima, Takaaki'
'Sato, Hiroyasu'
'Matsumoto, Hidetoshi'

_publ_section_title
;
 Structure-Property Relationship of Two Structural Isomers of
 Thiophene-Flanked Diazaisoindigo on Carrier-Transport Properties
;
_journal_name_full 'RSC Adv.'
_journal_paper_doi 10.1039/C6RA17424H
_journal_year 2016
_chemical_formula_moiety 'C34 H36 N4 O2 S2'
_chemical_formula_sum 'C34 H36 N4 O2 S2'
_chemical_formula_weight 596.80
_space_group_crystal_system triclinic
_space_group_IT_number 2
_space_group_name_Hall '-P 1'
_space_group_name_H-M_alt 'P -1'
_symmetry_space_group_name_Hall '-P 1'
_symmetry_space_group_name_H-M 'P -1'
_atom_sites_solution_hydrogens geom
_atom_sites_solution_primary direct
_atom_sites_solution_secondary difmap
_audit_update_record
;
2016-10-29 deposited with the CCDC.
2016-10-31 downloaded from the CCDC.
;
_cell_angle_alpha 99.8742(10)
_cell_angle_beta 98.6417(11)
_cell_angle_gamma 101.4850(10)
_cell_formula_units_Z 1
_cell_length_a 5.02134(9)
_cell_length_b 9.79352(18)
_cell_length_c 16.0988(3)
_cell_measurement_reflns_used 7738
_cell_measurement_temperature 296
_cell_measurement_theta_max 68.20
_cell_measurement_theta_min 4.71
_cell_volume 750.27(2)
_computing_cell_refinement 'RAPID AUTO'
_computing_data_collection 'RAPID AUTO (Rigaku, ????)'
_computing_data_reduction 'RAPID AUTO'
_computing_molecular_graphics 'CrystalStructure 4.2.2'
_computing_publication_material 'CrystalStructure 4.2.2 (Rigaku, 2016)'
_computing_structure_refinement 'SHELXL Version 2014/7 (Sheldrick, 2008)'
_computing_structure_solution 'SHELXT Version 2014/4 (Sheldrick, 2014)'
_diffrn_ambient_temperature 296
_diffrn_detector_area_resol_mean 10.000
_diffrn_measured_fraction_theta_full 0.989
_diffrn_measured_fraction_theta_max 0.984
_diffrn_measurement_device_type 'Rigaku R-AXIS RAPID'
_diffrn_measurement_method \w
_diffrn_radiation_type 'Cu K\a'
_diffrn_radiation_wavelength 1.54187
_diffrn_reflns_av_R_equivalents 0.0629
_diffrn_reflns_Laue_measured_fraction_full 0.989
_diffrn_reflns_Laue_measured_fraction_max 0.984
_diffrn_reflns_limit_h_max 5
_diffrn_reflns_limit_h_min -5
_diffrn_reflns_limit_k_max 11
_diffrn_reflns_limit_k_min -11
_diffrn_reflns_limit_l_max 19
_diffrn_reflns_limit_l_min -19
_diffrn_reflns_number 8771
_diffrn_reflns_point_group_measured_fraction_full 0.989
_diffrn_reflns_point_group_measured_fraction_max 0.984
_diffrn_reflns_theta_full 67.687
_diffrn_reflns_theta_max 68.204
_diffrn_reflns_theta_min 4.710
_diffrn_standards_number 0
_exptl_absorpt_coefficient_mu 1.908
_exptl_absorpt_correction_T_max 0.826
_exptl_absorpt_correction_T_min 0.692
_exptl_absorpt_correction_type multi-scan
_exptl_absorpt_process_details 'ABSCOR (Rigaku, 1995)'
_exptl_crystal_colour brown
_exptl_crystal_density_diffrn 1.321
_exptl_crystal_density_method 'not measured'
_exptl_crystal_description needle
_exptl_crystal_F_000 316.00
_exptl_crystal_size_max 0.200
_exptl_crystal_size_mid 0.150
_exptl_crystal_size_min 0.100
_refine_diff_density_max 0.27
_refine_diff_density_min -0.30
_refine_ls_extinction_method none
_refine_ls_goodness_of_fit_ref 1.154
_refine_ls_hydrogen_treatment constr
_refine_ls_number_parameters 228
_refine_ls_number_reflns 2692
_refine_ls_number_restraints 94
_refine_ls_R_factor_all 0.0520
_refine_ls_R_factor_gt 0.0474
_refine_ls_shift/su_max 0.001
_refine_ls_structure_factor_coef Fsqd
_refine_ls_weighting_details 'w = 1/[\s^2^(Fo^2^)+(0.0860P)^2^+0.0154P] where P=(Fo^2^+2Fc^2^)/3'
_refine_ls_weighting_scheme calc
_refine_ls_wR_factor_gt 0.1286
_refine_ls_wR_factor_ref 0.1362
_reflns_Friedel_coverage 0.000
_reflns_number_gt 2294
_reflns_number_total 2692
_reflns_threshold_expression F^2^>2.0\s(F^2^)
_cod_data_source_file c6ra17424h2.cif
_cod_data_source_block 6_6_T_DAII
_cod_database_code 7227039

loop_
_space_group_symop_id
_space_group_symop_operation_xyz
1 +X,+Y,+Z
2 -X,-Y,-Z

loop_
_atom_site_label
_atom_site_type_symbol
_atom_site_fract_x
_atom_site_fract_y
_atom_site_fract_z
_atom_site_U_iso_or_equiv
_atom_site_adp_type
_atom_site_occupancy
_atom_site_site_symmetry_order
_atom_site_calc_flag
_atom_site_refinement_flags_posn
_atom_site_refinement_flags_adp
_atom_site_refinement_flags_occupancy
_atom_site_disorder_assembly
_atom_site_disorder_group
S1 S 0.2588(6) 0.8695(3) 0.27340(15) 0.0465(4) Uani 0.558(2) 1 d D U P A 1
O1 O 0.9617(2) 0.32330(11) 0.11116(6) 0.0469(3) Uani 1 1 d . . . . .
N1 N 0.7273(2) 0.49245(12) 0.15162(7) 0.0369(3) Uani 1 1 d . . . . .
N2 N 0.5365(2) 0.69518(12) 0.16717(7) 0.0373(3) Uani 1 1 d . . . . .
C1 C 0.116(3) 1.0163(9) 0.2872(8) 0.0437(15) Uani 0.558(2) 1 d D U P A 1
H1 H 0.0225 1.0389 0.3315 0.052 Uiso 0.558(2) 1 calc R U P A 1
C2 C 0.155(4) 1.0952(17) 0.2267(9) 0.0489(19) Uani 0.558(2) 1 d D U P A 1
H2 H 0.0925 1.1781 0.2246 0.059 Uiso 0.558(2) 1 calc R U P A 1
C3 C 0.3654(3) 0.90698(15) 0.18408(9) 0.0390(4) Uani 1 1 d D U . . .
C4 C 0.5102(3) 0.81392(14) 0.13705(9) 0.0378(4) Uani 1 1 d . . . . .
C5 C 0.6196(3) 0.84573(16) 0.06639(10) 0.0461(4) Uani 1 1 d . . . . .
H5 H 0.5977 0.9281 0.0474 0.055 Uiso 1 1 calc R U . . .
C6 C 0.7607(3) 0.75664(16) 0.02376(9) 0.0445(4) Uani 1 1 d . . . . .
H6 H 0.8319 0.7781 -0.0238 0.053 Uiso 1 1 calc R U . . .
C7 C 0.7941(3) 0.63462(14) 0.05340(8) 0.0340(3) Uani 1 1 d . . . . .
C8 C 0.6746(3) 0.61415(14) 0.12594(8) 0.0344(3) Uani 1 1 d . . . . .
C9 C 0.9286(3) 0.51750(14) 0.03207(8) 0.0332(3) Uani 1 1 d . . . . .
C10 C 0.8820(3) 0.42948(14) 0.10024(9) 0.0360(3) Uani 1 1 d . . . . .
C11 C 0.6315(3) 0.43774(15) 0.22363(8) 0.0391(4) Uani 1 1 d . . . . .
H11A H 0.6488 0.3399 0.2187 0.047 Uiso 1 1 calc R U . . .
H11B H 0.4368 0.4376 0.2200 0.047 Uiso 1 1 calc R U . . .
C12 C 0.7900(3) 0.52347(15) 0.31070(9) 0.0435(4) Uani 1 1 d . . . . .
H12A H 0.7690 0.6208 0.3167 0.052 Uiso 1 1 calc R U . . .
H12B H 0.9853 0.5253 0.3144 0.052 Uiso 1 1 calc R U . . .
C13 C 0.6876(3) 0.46068(17) 0.38393(10) 0.0445(4) Uani 1 1 d . . . . .
H13A H 0.7537 0.5318 0.4368 0.053 Uiso 1 1 calc R U . . .
H13B H 0.4869 0.4403 0.3728 0.053 Uiso 1 1 calc R U . . .
C14 C 0.7785(3) 0.32549(16) 0.39684(9) 0.0416(4) Uani 1 1 d . . . . .
H14A H 0.9790 0.3447 0.4065 0.050 Uiso 1 1 calc R U . . .
H14B H 0.7073 0.2529 0.3448 0.050 Uiso 1 1 calc R U . . .
C15 C 0.6799(3) 0.26832(18) 0.47207(10) 0.0478(4) Uani 1 1 d . . . . .
H15A H 0.7327 0.3445 0.5228 0.057 Uiso 1 1 calc R U . . .
H15B H 0.4794 0.2389 0.4593 0.057 Uiso 1 1 calc R U . . .
C16 C 0.7960(4) 0.1442(2) 0.49153(12) 0.0621(5) Uani 1 1 d . . . . .
H16A H 0.7396 0.0671 0.4423 0.093 Uiso 1 1 calc R U . . .
H16B H 0.7279 0.1138 0.5396 0.093 Uiso 1 1 calc R U . . .
H16C H 0.9944 0.1728 0.5051 0.093 Uiso 1 1 calc R U . . .
C17 C 0.3021(18) 1.0351(8) 0.1669(5) 0.100(4) Uani 0.558(2) 1 d D U P A 1
H17 H 0.3516 1.0753 0.1215 0.120 Uiso 0.558(2) 1 calc R U P A 1
S1A S 0.3040(3) 1.05366(15) 0.15657(11) 0.0426(4) Uani 0.442(2) 1 d D U P A 2
C17A C 0.242(3) 0.8774(15) 0.2535(6) 0.053(3) Uani 0.442(2) 1 d D U P A 2
H17A H 0.2440 0.7969 0.2767 0.064 Uiso 0.442(2) 1 calc R U P A 2
C1A C 0.134(5) 1.089(2) 0.2362(11) 0.047(2) Uani 0.442(2) 1 d D U P A 2
H1A H 0.0625 1.1697 0.2468 0.056 Uiso 0.442(2) 1 calc R U P A 2
C2A C 0.113(4) 0.9877(12) 0.2833(11) 0.050(2) Uani 0.442(2) 1 d D U P A 2
H2A H 0.0247 0.9898 0.3301 0.061 Uiso 0.442(2) 1 calc R U P A 2

loop_
_atom_site_aniso_label
_atom_site_aniso_U_11
_atom_site_aniso_U_22
_atom_site_aniso_U_33
_atom_site_aniso_U_23
_atom_site_aniso_U_13
_atom_site_aniso_U_12
S1 0.0598(8) 0.0401(6) 0.0496(8) 0.0162(6) 0.0263(6) 0.0167(5)
O1 0.0650(7) 0.0463(6) 0.0428(6) 0.0223(5) 0.0158(5) 0.0287(5)
N1 0.0477(7) 0.0360(6) 0.0320(6) 0.0132(5) 0.0087(5) 0.0155(5)
N2 0.0441(7) 0.0359(6) 0.0332(6) 0.0075(5) 0.0052(5) 0.0138(5)
C1 0.053(3) 0.036(3) 0.050(3) 0.007(2) 0.0177(19) 0.024(2)
C2 0.062(5) 0.036(3) 0.052(4) 0.015(3) 0.007(3) 0.017(3)
C3 0.0458(9) 0.0361(7) 0.0367(8) 0.0072(6) 0.0063(6) 0.0143(6)
C4 0.0444(9) 0.0353(7) 0.0342(7) 0.0079(6) 0.0015(6) 0.0146(6)
C5 0.0645(11) 0.0413(8) 0.0421(8) 0.0164(6) 0.0135(7) 0.0255(7)
C6 0.0607(10) 0.0446(8) 0.0380(8) 0.0166(6) 0.0133(7) 0.0250(7)
C7 0.0388(8) 0.0345(7) 0.0292(7) 0.0081(5) 0.0023(6) 0.0113(6)
C8 0.0396(8) 0.0320(7) 0.0305(7) 0.0065(5) 0.0007(6) 0.0104(6)
C9 0.0387(8) 0.0334(7) 0.0279(7) 0.0094(5) 0.0011(5) 0.0110(6)
C10 0.0427(8) 0.0360(7) 0.0307(7) 0.0084(6) 0.0028(6) 0.0139(6)
C11 0.0468(9) 0.0382(7) 0.0369(8) 0.0153(6) 0.0109(6) 0.0119(6)
C12 0.0510(9) 0.0424(8) 0.0387(8) 0.0130(6) 0.0093(7) 0.0099(7)
C13 0.0499(9) 0.0509(9) 0.0357(8) 0.0104(7) 0.0120(6) 0.0144(7)
C14 0.0434(9) 0.0508(9) 0.0355(8) 0.0156(7) 0.0119(6) 0.0133(7)
C15 0.0483(10) 0.0590(10) 0.0417(8) 0.0194(7) 0.0167(7) 0.0118(8)
C16 0.0740(12) 0.0662(11) 0.0612(11) 0.0335(9) 0.0285(9) 0.0218(9)
C17 0.100(4) 0.101(4) 0.099(4) 0.0198(13) 0.0206(13) 0.0220(14)
S1A 0.0550(7) 0.0310(5) 0.0476(6) 0.0079(4) 0.0187(5) 0.0173(4)
C17A 0.062(4) 0.043(3) 0.055(5) 0.008(3) 0.018(3) 0.009(2)
C1A 0.059(4) 0.038(4) 0.047(4) 0.006(3) 0.018(3) 0.016(3)
C2A 0.062(4) 0.044(4) 0.052(4) 0.016(3) 0.025(3) 0.012(3)

loop_
_atom_type_symbol
_atom_type_description
_atom_type_scat_dispersion_real
_atom_type_scat_dispersion_imag
_atom_type_scat_source
C C 0.0181 0.0091
;
International Tables for Crystallography
(Vol. C, Tables 4.2.6.8 and 6.1.1.4)
;
H H 0.0000 0.0000
;
International Tables for Crystallography
(Vol. C, Table 6.1.1.4)
;
O O 0.0492 0.0322
;
International Tables for Crystallography
(Vol. C, Tables 4.2.6.8 and 6.1.1.4)
;
N N 0.0311 0.0180
;
International Tables for Crystallography
(Vol. C, Tables 4.2.6.8 and 6.1.1.4)
;
S S 0.3331 0.5567
;
International Tables for Crystallography
(Vol. C, Tables 4.2.6.8 and 6.1.1.4)
;

loop_
_geom_angle_atom_site_label_1
_geom_angle_atom_site_label_2
_geom_angle_atom_site_label_3
_geom_angle
_geom_angle_site_symmetry_1
C3 S1 C1 92.2(5) .
C10 N1 C8 110.80(11) .
C10 N1 C11 124.20(11) .
C8 N1 C11 125.00(11) .
C8 N2 C4 115.58(12) .
C2 C1 S1 112.8(10) .
C2 C1 H1 123.6 .
S1 C1 H1 123.6 .
C1 C2 C17 111.4(11) .
C1 C2 H2 124.3 .
C17 C2 H2 124.3 .
C17A C3 C4 124.6(5) .
C17 C3 C4 128.7(4) .
C17A C3 S1A 111.5(5) .
C4 C3 S1A 123.70(12) .
C17 C3 S1 111.2(4) .
C4 C3 S1 120.11(14) .
N2 C4 C5 121.76(13) .
N2 C4 C3 116.02(13) .
C5 C4 C3 122.21(14) .
C6 C5 C4 121.03(14) .
C6 C5 H5 119.5 .
C4 C5 H5 119.5 .
C5 C6 C7 118.79(14) .
C5 C6 H6 120.6 .
C7 C6 H6 120.6 .
C6 C7 C8 114.91(13) .
C6 C7 C9 137.69(13) .
C8 C7 C9 107.37(11) .
N2 C8 N1 121.96(12) .
N2 C8 C7 127.92(13) .
N1 C8 C7 110.11(12) .
C9 C9 C7 132.55(15) 2_765
C9 C9 C10 122.93(15) 2_765
C7 C9 C10 104.52(11) .
O1 C10 N1 123.39(13) .
O1 C10 C9 129.44(13) .
N1 C10 C9 107.17(11) .
N1 C11 C12 113.43(12) .
N1 C11 H11A 108.9 .
C12 C11 H11A 108.9 .
N1 C11 H11B 108.9 .
C12 C11 H11B 108.9 .
H11A C11 H11B 107.7 .
C11 C12 C13 111.66(12) .
C11 C12 H12A 109.3 .
C13 C12 H12A 109.3 .
C11 C12 H12B 109.3 .
C13 C12 H12B 109.3 .
H12A C12 H12B 107.9 .
C14 C13 C12 114.65(13) .
C14 C13 H13A 108.6 .
C12 C13 H13A 108.6 .
C14 C13 H13B 108.6 .
C12 C13 H13B 108.6 .
H13A C13 H13B 107.6 .
C13 C14 C15 113.23(13) .
C13 C14 H14A 108.9 .
C15 C14 H14A 108.9 .
C13 C14 H14B 108.9 .
C15 C14 H14B 108.9 .
H14A C14 H14B 107.7 .
C16 C15 C14 113.48(13) .
C16 C15 H15A 108.9 .
C14 C15 H15A 108.9 .
C16 C15 H15B 108.9 .
C14 C15 H15B 108.9 .
H15A C15 H15B 107.7 .
C15 C16 H16A 109.5 .
C15 C16 H16B 109.5 .
H16A C16 H16B 109.5 .
C15 C16 H16C 109.5 .
H16A C16 H16C 109.5 .
H16B C16 H16C 109.5 .
C3 C17 C2 112.4(8) .
C3 C17 H17 123.8 .
C2 C17 H17 123.8 .
C3 S1A C1A 93.7(6) .
C3 C17A C2A 110.3(11) .
C3 C17A H17A 124.8 .
C2A C17A H17A 124.8 .
C2A C1A S1A 112.0(13) .
C2A C1A H1A 124.0 .
S1A C1A H1A 124.0 .
C1A C2A C17A 112.3(14) .
C1A C2A H2A 123.8 .
C17A C2A H2A 123.8 .

loop_
_geom_bond_atom_site_label_1
_geom_bond_atom_site_label_2
_geom_bond_distance
_geom_bond_site_symmetry_2
S1 C3 1.680(3) .
S1 C1 1.726(8) .
O1 C10 1.2162(16) .
N1 C10 1.3702(18) .
N1 C8 1.3867(16) .
N1 C11 1.4631(16) .
N2 C8 1.3148(18) .
N2 C4 1.3565(17) .
C1 C2 1.356(11) .
C1 H1 0.9300 .
C2 C17 1.420(12) .
C2 H2 0.9300 .
C3 C17A 1.403(10) .
C3 C17 1.415(7) .
C3 C4 1.458(2) .
C3 S1A 1.646(2) .
C4 C5 1.391(2) .
C5 C6 1.386(2) .
C5 H5 0.9300 .
C6 C7 1.3910(19) .
C6 H6 0.9300 .
C7 C8 1.4164(18) .
C7 C9 1.4606(18) .
C9 C9 1.377(3) 2_765
C9 C10 1.5243(19) .
C11 C12 1.5160(19) .
C11 H11A 0.9700 .
C11 H11B 0.9700 .
C12 C13 1.5289(19) .
C12 H12A 0.9700 .
C12 H12B 0.9700 .
C13 C14 1.520(2) .
C13 H13A 0.9700 .
C13 H13B 0.9700 .
C14 C15 1.5257(19) .
C14 H14A 0.9700 .
C14 H14B 0.9700 .
C15 C16 1.507(2) .
C15 H15A 0.9700 .
C15 H15B 0.9700 .
C16 H16A 0.9600 .
C16 H16B 0.9600 .
C16 H16C 0.9600 .
C17 H17 0.9300 .
S1A C1A 1.668(13) .
C17A C2A 1.416(14) .
C17A H17A 0.9300 .
C1A C2A 1.349(14) .
C1A H1A 0.9300 .
C2A H2A 0.9300 .

loop_
_geom_torsion_atom_site_label_1
_geom_torsion_atom_site_label_2
_geom_torsion_atom_site_label_3
_geom_torsion_atom_site_label_4
_geom_torsion
_geom_torsion_site_symmetry_1
_geom_torsion_site_symmetry_4
C3 S1 C1 C2 -1.7(11) . .
S1 C1 C2 C17 0.4(17) . .
C1 S1 C3 C17 2.5(6) . .
C1 S1 C3 C4 -179.3(4) . .
C8 N2 C4 C5 0.9(2) . .
C8 N2 C4 C3 -178.02(12) . .
C17A C3 C4 N2 -3.7(7) . .
C17 C3 C4 N2 -178.5(4) . .
S1A C3 C4 N2 -178.23(12) . .
S1 C3 C4 N2 3.6(2) . .
C17A C3 C4 C5 177.4(7) . .
C17 C3 C4 C5 2.6(5) . .
S1A C3 C4 C5 2.8(2) . .
S1 C3 C4 C5 -175.36(17) . .
N2 C4 C5 C6 0.0(3) . .
C3 C4 C5 C6 178.83(14) . .
C4 C5 C6 C7 -0.6(3) . .
C5 C6 C7 C8 0.3(2) . .
C5 C6 C7 C9 -177.54(15) . .
C4 N2 C8 N1 177.39(11) . .
C4 N2 C8 C7 -1.3(2) . .
C10 N1 C8 N2 -177.96(12) . .
C11 N1 C8 N2 2.1(2) . .
C10 N1 C8 C7 0.90(16) . .
C11 N1 C8 C7 -179.08(12) . .
C6 C7 C8 N2 0.6(2) . .
C9 C7 C8 N2 179.15(13) . .
C6 C7 C8 N1 -178.14(11) . .
C9 C7 C8 N1 0.37(15) . .
C6 C7 C9 C9 -3.1(3) . 2_765
C8 C7 C9 C9 178.90(19) . 2_765
C6 C7 C9 C10 176.66(16) . .
C8 C7 C9 C10 -1.33(14) . .
C8 N1 C10 O1 177.92(13) . .
C11 N1 C10 O1 -2.1(2) . .
C8 N1 C10 C9 -1.72(15) . .
C11 N1 C10 C9 178.25(11) . .
C9 C9 C10 O1 2.0(3) 2_765 .
C7 C9 C10 O1 -177.75(14) . .
C9 C9 C10 N1 -178.34(16) 2_765 .
C7 C9 C10 N1 1.87(15) . .
C10 N1 C11 C12 105.59(16) . .
C8 N1 C11 C12 -74.44(17) . .
N1 C11 C12 C13 -178.72(12) . .
C11 C12 C13 C14 74.79(17) . .
C12 C13 C14 C15 178.27(13) . .
C13 C14 C15 C16 -173.44(13) . .
C4 C3 C17 C2 179.2(9) . .
S1 C3 C17 C2 -2.7(11) . .
C1 C2 C17 C3 1.4(17) . .
C17A C3 S1A C1A 3.2(11) . .
C4 C3 S1A C1A 178.4(9) . .
C4 C3 C17A C2A -178.6(9) . .
S1A C3 C17A C2A -3.5(13) . .
C3 S1A C1A C2A -2.1(17) . .
S1A C1A C2A C17A 0(2) . .
C3 C17A C2A C1A 2(2) . .
